data_4323705
loop_
_publ_author_name
'Jos\'e Vicente'
'Mar\'ia-Teresa Chicote'
'Pablo Gonz\'alez-Herrero'
'Peter G. Jones'

_publ_section_title
;
 Complexes with S-Donor Ligands. 6.Synthesis of the First Family of
 (Trithiocarbonato)gold Complexes. Crystal Structure of
 [(PPh3)2N][AuCl2(CS3)]
;
_journal_name_full 'Inorganic Chemistry'
_journal_page_first 5735
_journal_page_last 5739
_journal_paper_doi 10.1021/ic970478c
_journal_volume 36
_journal_year 1997
_chemical_formula_sum 'C37 H30 Au Cl2 N P2 S3'
_chemical_formula_weight 914.61
_chemical_name_systematic
;
 ?
;
_space_group_IT_number 2
_symmetry_cell_setting triclinic
_symmetry_space_group_name_Hall '-P 1'
_symmetry_space_group_name_H-M 'P -1'
_atom_sites_solution_hydrogens geom
_atom_sites_solution_primary Patterson
_atom_sites_solution_secondary difmap
_audit_creation_method SHELXL
_cell_angle_alpha 108.236(6)
_cell_angle_beta 93.340(10)
_cell_angle_gamma 95.605(10)
_cell_formula_units_Z 2
_cell_length_a 9.482(2)
_cell_length_b 11.888(2)
_cell_length_c 17.303(2)
_cell_measurement_reflns_used 63
_cell_measurement_temperature 173(2)
_cell_measurement_theta_max 12.5
_cell_measurement_theta_min 4
_cell_volume 1835.5(5)
_computing_cell_refinement 'Siemens XCANS'
_computing_data_collection 'Siemens XCANS'
_computing_data_reduction 'Siemens XCANS'
_computing_molecular_graphics 'Siemens XP'
_computing_publication_material SHELXL-93'
_computing_structure_refinement 'SHELXL-93 (Sheldrick, 1993)'
_computing_structure_solution 'SHELXS-86 (Sheldrick, 1990)'
_diffrn_ambient_temperature 173(2)
_diffrn_measurement_device 'Siemens P4'
_diffrn_measurement_method \w-scans
_diffrn_radiation_monochromator graphite
_diffrn_radiation_source 'fine-focus sealed tube'
_diffrn_radiation_type MoK\a
_diffrn_radiation_wavelength 0.71073
_diffrn_reflns_av_R_equivalents 0.0406
_diffrn_reflns_av_sigmaI/netI 0.0541
_diffrn_reflns_limit_h_max 11
_diffrn_reflns_limit_h_min 0
_diffrn_reflns_limit_k_max 13
_diffrn_reflns_limit_k_min -13
_diffrn_reflns_limit_l_max 20
_diffrn_reflns_limit_l_min -20
_diffrn_reflns_number 6757
_diffrn_reflns_theta_max 25.00
_diffrn_reflns_theta_min 3.09
_diffrn_standards_decay_% 3
_diffrn_standards_interval_count 247
_diffrn_standards_number 3
_exptl_absorpt_coefficient_mu 4.439
_exptl_absorpt_correction_T_max 1
_exptl_absorpt_correction_T_min 0.664
_exptl_absorpt_correction_type psi-scans
_exptl_crystal_colour orange
_exptl_crystal_density_diffrn 1.655
_exptl_crystal_description lath
_exptl_crystal_F_000 900
_exptl_crystal_size_max 0.80
_exptl_crystal_size_mid 0.25
_exptl_crystal_size_min 0.08
_refine_diff_density_max 1.783
_refine_diff_density_min -1.895
_refine_diff_density_rms 0.139
_refine_ls_extinction_method none
_refine_ls_goodness_of_fit_all 1.064
_refine_ls_goodness_of_fit_obs 1.126
_refine_ls_hydrogen_treatment riding
_refine_ls_matrix_type full
_refine_ls_number_parameters 415
_refine_ls_number_reflns 6341
_refine_ls_number_restraints 354
_refine_ls_restrained_S_all 1.039
_refine_ls_restrained_S_obs 1.088
_refine_ls_R_factor_all 0.0565
_refine_ls_R_factor_obs 0.0393
_refine_ls_shift/esd_max -0.001
_refine_ls_shift/esd_mean 0.000
_refine_ls_structure_factor_coef Fsqd
_refine_ls_weighting_details 'w=1/[\s^2^(Fo^2^)+(0.0520P)^2^+0.6236P] where P=(Fo^2^+2Fc^2^)/3'
_refine_ls_weighting_scheme calc
_refine_ls_wR_factor_all 0.0970
_refine_ls_wR_factor_obs 0.0909
_reflns_number_observed 5084
_reflns_number_total 6344
_reflns_observed_criterion >2sigma(I)
_cod_data_source_file ic970478c.cif
_cod_data_source_block raal
_cod_depositor_comments
;
The following automatic conversions were performed:

'_geom_bond_publ_flag' value 'Y' changed to 'y' according to the
built-in table from CIF Core dictionary named 'cif_core.dic' version
2.4.1 from 2010-06-29 (7 times).

'_geom_angle_publ_flag' value 'Y'
changed to 'y' according to the built-in table from CIF Core
dictionary named 'cif_core.dic' version 2.4.1 from 2010-06-29 (11
times).

Automatic conversion script
Id: cif_fix_values 1715 2011-07-08 13:25:40Z adriana 

The following automatic conversions were performed:

'_refine_ls_weighting_scheme' value 'calc
w=1/[\s^2^(Fo^2^)+(0.0520P)^2^+0.6236P] where P=(Fo^2^+2Fc^2^)/3' was
changed to 'calc'. New tag '_refine_ls_weighting_details' was
created. The value of the new tag was set to
'w=1/[\s^2^(Fo^2^)+(0.0520P)^2^+0.6236P] where P=(Fo^2^+2Fc^2^)/3'.

Automatic conversion script
Id: cif_fix_values 3143 2015-03-26 13:38:13Z robertas 
;
_cod_database_code 4323705

loop_
_symmetry_equiv_pos_as_xyz
'x, y, z'
'-x, -y, -z'

loop_
_atom_site_aniso_label
_atom_site_aniso_U_11
_atom_site_aniso_U_22
_atom_site_aniso_U_33
_atom_site_aniso_U_23
_atom_site_aniso_U_13
_atom_site_aniso_U_12
Au 0.0318(2) 0.02187(14) 0.02288(13) 0.00695(9) -0.00207(9) 0.00025(10)
S1 0.0416(11) 0.0244(9) 0.0512(11) 0.0152(9) -0.0080(9) -0.0017(8)
S2 0.0529(12) 0.0227(9) 0.0465(11) 0.0120(8) -0.0239(9) -0.0044(9)
S3 0.0489(13) 0.0431(12) 0.0681(14) 0.0310(11) -0.0201(11) -0.0003(10)
Cl1 0.0643(14) 0.0413(12) 0.0551(12) 0.0166(10) -0.0292(11) -0.0186(10)
Cl2 0.0376(10) 0.0318(10) 0.0452(10) 0.0170(8) -0.0086(8) 0.0048(8)
C1 0.037(4) 0.028(4) 0.036(4) 0.016(3) -0.002(3) 0.004(3)
P1 0.0207(8) 0.0177(8) 0.0177(7) 0.0052(6) 0.0015(6) 0.0012(7)
P2 0.0212(8) 0.0173(8) 0.0187(8) 0.0046(6) 0.0007(6) 0.0026(7)
N 0.019(3) 0.019(3) 0.027(3) 0.006(2) 0.006(2) -0.001(2)
C11 0.025(3) 0.019(3) 0.030(3) 0.007(3) 0.000(3) 0.003(3)
C12 0.027(4) 0.033(4) 0.038(4) 0.016(3) 0.003(3) 0.004(3)
C13 0.041(4) 0.031(4) 0.053(4) 0.019(4) 0.008(3) -0.005(3)
C14 0.033(4) 0.025(4) 0.063(4) 0.017(4) -0.012(3) -0.011(3)
C15 0.039(4) 0.029(4) 0.038(4) 0.007(3) -0.012(3) -0.004(3)
C16 0.034(4) 0.024(4) 0.032(3) 0.012(3) -0.005(3) -0.002(3)
C21 0.022(3) 0.025(3) 0.017(3) 0.005(3) 0.000(2) 0.002(3)
C22 0.037(4) 0.029(3) 0.026(3) 0.009(3) 0.003(3) 0.005(3)
C23 0.051(5) 0.040(4) 0.034(4) 0.002(3) 0.012(3) 0.017(4)
C24 0.031(4) 0.065(5) 0.026(4) 0.009(4) 0.014(3) 0.011(4)
C25 0.026(4) 0.053(4) 0.035(4) 0.020(4) 0.011(3) 0.000(3)
C26 0.027(4) 0.033(4) 0.029(3) 0.010(3) 0.008(3) 0.002(3)
C31 0.025(3) 0.030(3) 0.022(3) 0.015(3) 0.003(3) 0.002(3)
C32 0.033(4) 0.035(4) 0.032(3) 0.015(3) 0.006(3) 0.011(3)
C33 0.049(5) 0.048(4) 0.035(4) 0.028(3) 0.005(3) 0.015(4)
C34 0.030(4) 0.068(5) 0.028(3) 0.027(3) 0.007(3) 0.016(4)
C35 0.038(4) 0.054(4) 0.016(3) 0.007(3) 0.001(3) 0.008(4)
C36 0.030(4) 0.033(4) 0.023(3) 0.009(3) 0.000(3) 0.004(3)
C41 0.024(3) 0.022(3) 0.019(3) 0.006(3) 0.000(2) 0.000(3)
C42 0.028(3) 0.026(3) 0.025(3) 0.011(3) 0.001(3) -0.001(3)
C43 0.044(4) 0.028(4) 0.031(4) 0.007(3) -0.006(3) -0.018(3)
C44 0.057(5) 0.026(4) 0.033(4) -0.004(3) -0.007(3) -0.002(3)
C45 0.051(4) 0.028(4) 0.033(4) -0.003(3) 0.001(3) 0.005(3)
C46 0.030(4) 0.025(3) 0.027(3) 0.002(3) 0.006(3) 0.005(3)
C51 0.032(4) 0.026(3) 0.021(3) 0.011(3) -0.001(3) 0.000(3)
C52 0.077(6) 0.031(4) 0.031(4) 0.006(3) -0.008(4) 0.017(4)
C53 0.090(7) 0.057(5) 0.023(4) 0.010(4) -0.013(4) 0.011(5)
C54 0.058(5) 0.067(5) 0.040(4) 0.037(4) -0.009(4) 0.004(4)
C55 0.070(6) 0.054(5) 0.050(4) 0.032(4) 0.004(4) 0.028(5)
C56 0.057(5) 0.038(4) 0.032(4) 0.017(3) 0.005(3) 0.020(4)
C61 0.021(3) 0.022(3) 0.024(3) 0.010(3) 0.000(2) 0.005(3)
C62 0.030(4) 0.030(4) 0.019(3) 0.005(3) -0.001(3) -0.003(3)
C63 0.045(4) 0.041(4) 0.029(4) 0.017(3) 0.011(3) 0.001(3)
C64 0.032(4) 0.043(5) 0.050(4) 0.014(4) 0.023(3) 0.004(3)
C65 0.016(3) 0.044(5) 0.055(4) 0.013(4) 0.002(3) -0.003(3)
C66 0.022(3) 0.034(4) 0.034(4) 0.011(3) -0.002(3) 0.005(3)

loop_
_atom_site_label
_atom_site_type_symbol
_atom_site_fract_x
_atom_site_fract_y
_atom_site_fract_z
_atom_site_U_iso_or_equiv
_atom_site_thermal_displace_type
_atom_site_occupancy
_atom_site_calc_flag
_atom_site_refinement_flags
_atom_site_disorder_group
Au Au 0.50721(3) 0.27240(2) 0.26384(2) 0.02599(9) Uani 1 d . .
S1 S 0.4330(2) 0.4173(2) 0.21533(12) 0.0392(5) Uani 1 d . .
S2 S 0.3165(2) 0.1797(2) 0.16950(12) 0.0423(5) Uani 1 d . .
S3 S 0.1643(2) 0.3418(2) 0.10078(14) 0.0517(6) Uani 1 d U .
Cl1 Cl 0.6851(2) 0.3977(2) 0.35740(13) 0.0565(6) Uani 1 d . .
Cl2 Cl 0.5529(2) 0.1077(2) 0.30263(11) 0.0376(4) Uani 1 d . .
C1 C 0.2923(8) 0.3157(6) 0.1554(4) 0.033(2) Uani 1 d U .
P1 P 0.1656(2) 0.80089(14) 0.23603(9) 0.0189(3) Uani 1 d U .
P2 P -0.0004(2) 1.00562(14) 0.27559(9) 0.0194(3) Uani 1 d U .
N N 0.1292(5) 0.9329(4) 0.2484(3) 0.0217(11) Uani 1 d U .
C11 C 0.0211(7) 0.6821(5) 0.1936(4) 0.0246(14) Uani 1 d DU .
C12 C -0.0590(7) 0.6354(6) 0.2427(4) 0.032(2) Uani 1 d DU .
H12 H -0.0355(7) 0.6642(6) 0.3002(4) 0.038 Uiso 1 calc R .
C13 C -0.1733(8) 0.5474(6) 0.2103(5) 0.041(2) Uani 1 d DU .
H13 H -0.2260(8) 0.5146(6) 0.2449(5) 0.049 Uiso 1 calc R .
C14 C -0.2096(8) 0.5078(6) 0.1262(4) 0.042(2) Uani 1 d DU .
H14 H -0.2867(8) 0.4469(6) 0.1029(4) 0.050 Uiso 1 calc R .
C15 C -0.1337(8) 0.5571(6) 0.0771(4) 0.037(2) Uani 1 d DU .
H15 H -0.1605(8) 0.5319(6) 0.0199(4) 0.045 Uiso 1 calc R .
C16 C -0.0187(7) 0.6430(6) 0.1102(4) 0.0301(15) Uani 1 d DU .
H16 H 0.0338(7) 0.6757(6) 0.0755(4) 0.036 Uiso 1 calc R .
C21 C 0.2990(6) 0.7728(5) 0.1650(3) 0.0220(13) Uani 1 d DU .
C22 C 0.3376(7) 0.6579(6) 0.1335(4) 0.0306(15) Uani 1 d DU .
H22 H 0.2893(7) 0.5936(6) 0.1468(4) 0.037 Uiso 1 calc R .
C23 C 0.4461(8) 0.6382(7) 0.0830(4) 0.043(2) Uani 1 d DU .
H23 H 0.4736(8) 0.5604(7) 0.0624(4) 0.052 Uiso 1 calc R .
C24 C 0.5147(8) 0.7305(7) 0.0621(4) 0.041(2) Uani 1 d DU .
H24 H 0.5881(8) 0.7158(7) 0.0264(4) 0.049 Uiso 1 calc R .
C25 C 0.4773(7) 0.8443(7) 0.0928(4) 0.037(2) Uani 1 d DU .
H25 H 0.5256(7) 0.9078(7) 0.0786(4) 0.044 Uiso 1 calc R .
C26 C 0.3692(7) 0.8660(6) 0.1445(4) 0.0297(15) Uani 1 d DU .
H26 H 0.3434(7) 0.9444(6) 0.1657(4) 0.036 Uiso 1 calc R .
C31 C 0.2382(7) 0.7828(5) 0.3292(4) 0.0243(14) Uani 1 d DU .
C32 C 0.2565(7) 0.6692(6) 0.3340(4) 0.032(2) Uani 1 d DU .
H32 H 0.2309(7) 0.6005(6) 0.2875(4) 0.038 Uiso 1 calc R .
C33 C 0.3117(8) 0.6575(7) 0.4065(4) 0.040(2) Uani 1 d DU .
H33 H 0.3229(8) 0.5805(7) 0.4098(4) 0.048 Uiso 1 calc R .
C34 C 0.3506(7) 0.7571(7) 0.4740(4) 0.039(2) Uani 1 d DU .
H34 H 0.3866(7) 0.7479(7) 0.5238(4) 0.046 Uiso 1 calc R .
C35 C 0.3378(8) 0.8691(7) 0.4702(4) 0.036(2) Uani 1 d DU .
H35 H 0.3675(8) 0.9372(7) 0.5167(4) 0.044 Uiso 1 calc R .
C36 C 0.2808(7) 0.8828(6) 0.3975(4) 0.0290(15) Uani 1 d DU .
H36 H 0.2712(7) 0.9604(6) 0.3948(4) 0.035 Uiso 1 calc R .
C41 C 0.0611(6) 1.1438(5) 0.3540(3) 0.0220(13) Uani 1 d DU .
C42 C 0.2038(7) 1.1878(6) 0.3674(4) 0.0264(14) Uani 1 d DU .
H42 H 0.2715(7) 1.1422(6) 0.3376(4) 0.032 Uiso 1 calc R .
C43 C 0.2479(8) 1.2987(6) 0.4246(4) 0.037(2) Uani 1 d DU .
H43 H 0.3459(8) 1.3293(6) 0.4332(4) 0.044 Uiso 1 calc R .
C44 C 0.1514(8) 1.3652(7) 0.4691(4) 0.043(2) Uani 1 d DU .
H44 H 0.1825(8) 1.4417(7) 0.5075(4) 0.052 Uiso 1 calc R .
C45 C 0.0089(8) 1.3199(6) 0.4574(4) 0.040(2) Uani 1 d DU .
H45 H -0.0580(8) 1.3643(6) 0.4889(4) 0.048 Uiso 1 calc R .
C46 C -0.0356(7) 1.2107(6) 0.4003(4) 0.0286(15) Uani 1 d DU .
H46 H -0.1336(7) 1.1802(6) 0.3922(4) 0.034 Uiso 1 calc R .
C51 C -0.0810(7) 1.0410(5) 0.1904(4) 0.0261(14) Uani 1 d DU .
C52 C -0.0907(9) 0.9578(7) 0.1136(4) 0.047(2) Uani 1 d DU .
H52 H -0.0533(9) 0.8843(7) 0.1062(4) 0.057 Uiso 1 calc R .
C53 C -0.1548(10) 0.9809(8) 0.0472(4) 0.058(2) Uani 1 d DU .
H53 H -0.1629(10) 0.9224(8) -0.0054(4) 0.070 Uiso 1 calc R .
C54 C -0.2062(9) 1.0869(7) 0.0568(5) 0.051(2) Uani 1 d DU .
H54 H -0.2499(9) 1.1024(7) 0.0109(5) 0.062 Uiso 1 calc R .
C55 C -0.1952(10) 1.1704(8) 0.1319(5) 0.053(2) Uani 1 d DU .
H55 H -0.2303(10) 1.2446(8) 0.1383(5) 0.064 Uiso 1 calc R .
C56 C -0.1330(9) 1.1482(7) 0.1993(4) 0.040(2) Uani 1 d DU .
H56 H -0.1262(9) 1.2069(7) 0.2517(4) 0.048 Uiso 1 calc R .
C61 C -0.1342(6) 0.9271(5) 0.3156(3) 0.0217(13) Uani 1 d DU .
C62 C -0.0995(7) 0.9148(6) 0.3921(4) 0.0277(15) Uani 1 d DU .
H62 H -0.0120(7) 0.9534(6) 0.4228(4) 0.033 Uiso 1 calc R .
C63 C -0.1924(8) 0.8464(6) 0.4230(4) 0.037(2) Uani 1 d DU .
H63 H -0.1700(8) 0.8396(6) 0.4754(4) 0.044 Uiso 1 calc R .
C64 C -0.3167(8) 0.7884(7) 0.3778(4) 0.041(2) Uani 1 d DU .
H64 H -0.3781(8) 0.7379(7) 0.3977(4) 0.049 Uiso 1 calc R .
C65 C -0.3537(7) 0.8033(7) 0.3029(5) 0.040(2) Uani 1 d DU .
H65 H -0.4423(7) 0.7660(7) 0.2731(5) 0.048 Uiso 1 calc R .
C66 C -0.2620(7) 0.8719(6) 0.2718(4) 0.0301(15) Uani 1 d DU .
H66 H -0.2868(7) 0.8811(6) 0.2203(4) 0.036 Uiso 1 calc R .

loop_
_atom_type_symbol
_atom_type_description
_atom_type_scat_dispersion_real
_atom_type_scat_dispersion_imag
_atom_type_scat_source
C C 0.0033 0.0016 'International Tables Vol C Tables 4.2.6.8 and 6.1.1.4'
H H 0.0000 0.0000 'International Tables Vol C Tables 4.2.6.8 and 6.1.1.4'
N N 0.0061 0.0033 'International Tables Vol C Tables 4.2.6.8 and 6.1.1.4'
P P 0.1023 0.0942 'International Tables Vol C Tables 4.2.6.8 and 6.1.1.4'
S S 0.1246 0.1234 'International Tables Vol C Tables 4.2.6.8 and 6.1.1.4'
Cl Cl 0.1484 0.1585 'International Tables Vol C Tables 4.2.6.8 and 6.1.1.4'
Au Au -2.0133 8.8022 'International Tables Vol C Tables 4.2.6.8 and 6.1.1.4'

loop_
_geom_angle_atom_site_label_1
_geom_angle_atom_site_label_2
_geom_angle_atom_site_label_3
_geom_angle
_geom_angle_site_symmetry_1
_geom_angle_site_symmetry_3
_geom_angle_publ_flag
S1 Au S2 74.49(7) . . y
S1 Au Cl1 95.33(7) . . y
S2 Au Cl1 169.53(7) . . y
S1 Au Cl2 171.66(6) . . y
S2 Au Cl2 97.26(6) . . y
Cl1 Au Cl2 92.85(7) . . y
C1 S1 Au 90.1(2) . . y
C1 S2 Au 89.8(2) . . y
S3 C1 S2 126.8(4) . . y
S3 C1 S1 127.7(4) . . y
S2 C1 S1 105.4(4) . . y
N P1 C21 107.2(3) . . ?
N P1 C31 112.5(3) . . ?
C21 P1 C31 107.5(3) . . ?
N P1 C11 116.4(3) . . ?
C21 P1 C11 106.0(3) . . ?
C31 P1 C11 106.7(3) . . ?
N P2 C41 109.9(3) . . ?
N P2 C61 112.9(3) . . ?
C41 P2 C61 107.3(3) . . ?
N P2 C51 110.1(3) . . ?
C41 P2 C51 107.4(3) . . ?
C61 P2 C51 109.1(3) . . ?
P2 N P1 136.9(3) . . ?
C12 C11 C16 118.4(6) . . ?
C12 C11 P1 121.7(5) . . ?
C16 C11 P1 119.7(5) . . ?
C11 C12 C13 121.7(6) . . ?
C12 C13 C14 118.9(7) . . ?
C15 C14 C13 119.9(7) . . ?
C14 C15 C16 120.4(6) . . ?
C15 C16 C11 120.7(6) . . ?
C26 C21 C22 119.7(6) . . ?
C26 C21 P1 120.2(5) . . ?
C22 C21 P1 120.0(5) . . ?
C23 C22 C21 119.8(7) . . ?
C24 C23 C22 120.4(7) . . ?
C23 C24 C25 120.3(7) . . ?
C24 C25 C26 120.1(7) . . ?
C21 C26 C25 119.7(6) . . ?
C36 C31 C32 118.9(6) . . ?
C36 C31 P1 119.9(5) . . ?
C32 C31 P1 121.1(5) . . ?
C33 C32 C31 120.1(6) . . ?
C34 C33 C32 120.2(7) . . ?
C35 C34 C33 120.9(6) . . ?
C34 C35 C36 119.8(6) . . ?
C31 C36 C35 120.1(6) . . ?
C42 C41 C46 119.1(6) . . ?
C42 C41 P2 120.6(5) . . ?
C46 C41 P2 120.2(5) . . ?
C41 C42 C43 119.7(6) . . ?
C44 C43 C42 120.9(7) . . ?
C43 C44 C45 119.6(7) . . ?
C46 C45 C44 119.8(7) . . ?
C45 C46 C41 120.9(6) . . ?
C56 C51 C52 118.8(6) . . ?
C56 C51 P2 122.5(5) . . ?
C52 C51 P2 118.7(5) . . ?
C51 C52 C53 120.3(7) . . ?
C54 C53 C52 120.3(7) . . ?
C55 C54 C53 119.9(7) . . ?
C54 C55 C56 120.5(7) . . ?
C51 C56 C55 120.1(7) . . ?
C66 C61 C62 119.8(6) . . ?
C66 C61 P2 122.8(5) . . ?
C62 C61 P2 117.2(5) . . ?
C63 C62 C61 120.0(6) . . ?
C64 C63 C62 119.9(6) . . ?
C63 C64 C65 120.3(7) . . ?
C66 C65 C64 120.2(6) . . ?
C61 C66 C65 119.7(6) . . ?

loop_
_geom_bond_atom_site_label_1
_geom_bond_atom_site_label_2
_geom_bond_distance
_geom_bond_site_symmetry_2
_geom_bond_publ_flag
Au S1 2.289(2) . y
Au S2 2.300(2) . y
Au Cl1 2.316(2) . y
Au Cl2 2.329(2) . y
S1 C1 1.748(7) . y
S2 C1 1.743(7) . y
S3 C1 1.608(7) . y
P1 N 1.591(5) . ?
P1 C21 1.797(6) . ?
P1 C31 1.798(6) . ?
P1 C11 1.807(6) . ?
P2 N 1.581(5) . ?
P2 C41 1.790(6) . ?
P2 C61 1.799(6) . ?
P2 C51 1.804(6) . ?
C11 C12 1.376(9) . ?
C11 C16 1.388(8) . ?
C12 C13 1.388(9) . ?
C13 C14 1.393(10) . ?
C14 C15 1.373(10) . ?
C15 C16 1.379(9) . ?
C21 C26 1.389(8) . ?
C21 C22 1.396(8) . ?
C22 C23 1.379(9) . ?
C23 C24 1.376(10) . ?
C24 C25 1.379(10) . ?
C25 C26 1.390(9) . ?
C31 C36 1.396(8) . ?
C31 C32 1.405(9) . ?
C32 C33 1.384(9) . ?
C33 C34 1.378(9) . ?
C34 C35 1.370(10) . ?
C35 C36 1.403(8) . ?
C41 C42 1.382(8) . ?
C41 C46 1.394(8) . ?
C42 C43 1.386(8) . ?
C43 C44 1.378(10) . ?
C44 C45 1.384(10) . ?
C45 C46 1.372(8) . ?
C51 C56 1.377(9) . ?
C51 C52 1.378(9) . ?
C52 C53 1.383(9) . ?
C53 C54 1.361(11) . ?
C54 C55 1.357(10) . ?
C55 C56 1.385(9) . ?
C61 C66 1.379(8) . ?
C61 C62 1.400(8) . ?
C62 C63 1.382(9) . ?
C63 C64 1.368(10) . ?
C64 C65 1.392(9) . ?
C65 C66 1.379(9) . ?
